data_2229372
loop_
_publ_author_name
'Dakovi\'c, Marijana'
'\<Ci\<cak, Helena'

_publ_section_title
;
 6-Iodo-2-methyl-1,3-benzothiazole
;
_journal_coeditor_code FJ2389
_journal_issue 3
_journal_name_full 'Acta Crystallographica Section E'
_journal_page_first o620
_journal_paper_doi 10.1107/S1600536811004570
_journal_volume 67
_journal_year 2011
_chemical_formula_iupac 'C8 H6 I N S'
_chemical_formula_moiety 'C8 H6 I N S'
_chemical_formula_sum 'C8 H6 I N S'
_chemical_formula_weight 275.11
_chemical_name_systematic
;
6-Iodo-2-methyl-1,3-benzothiazole
;
_space_group_IT_number 14
_symmetry_cell_setting monoclinic
_symmetry_space_group_name_Hall '-P 2yn'
_symmetry_space_group_name_H-M 'P 1 21/n 1'
_atom_sites_solution_hydrogens geom
_atom_sites_solution_primary direct
_atom_sites_solution_secondary difmap
_cell_angle_alpha 90
_cell_angle_beta 90.686(4)
_cell_angle_gamma 90
_cell_formula_units_Z 4
_cell_length_a 8.3255(3)
_cell_length_b 7.6967(3)
_cell_length_c 13.8083(5)
_cell_measurement_reflns_used 10010
_cell_measurement_temperature 296
_cell_measurement_theta_max 32.6091
_cell_measurement_theta_min 4.4194
_cell_volume 884.76(6)
_computing_cell_refinement
;
CrysAlis PRO (Oxford Diffraction, 2009)
;
_computing_data_collection
;
CrysAlis PRO (Oxford Diffraction, 2009)
;
_computing_data_reduction
;
CrysAlis PRO (Oxford Diffraction, 2009)
;
_computing_molecular_graphics
;
ORTEP-3 (Farrugia, 1997) and Mercury (Macrae <i>et al.</i>,
2006)
;
_computing_publication_material
;
SHELXL97 (Sheldrick, 2008) and PLATON (Spek, 2009)
;
_computing_structure_refinement 'SHELXL97 (Sheldrick, 2008)'
_computing_structure_solution 'SHELXS97 (Sheldrick, 2008)'
_diffrn_ambient_temperature 296
_diffrn_detector_area_resol_mean 16.3426
_diffrn_measured_fraction_theta_full 0.995
_diffrn_measured_fraction_theta_max 0.995
_diffrn_measurement_device_type
;
Oxford Diffraction Xcalibur diffractometer with a Saphire-3 CCD detector
;
_diffrn_measurement_method CCD
_diffrn_radiation_monochromator graphite
_diffrn_radiation_source 'Enhance (Mo) X-ray Source'
_diffrn_radiation_type MoK\a
_diffrn_radiation_wavelength 0.71073
_diffrn_reflns_av_R_equivalents 0.0268
_diffrn_reflns_av_sigmaI/netI 0.0125
_diffrn_reflns_limit_h_max 10
_diffrn_reflns_limit_h_min -10
_diffrn_reflns_limit_k_max 9
_diffrn_reflns_limit_k_min -9
_diffrn_reflns_limit_l_max 17
_diffrn_reflns_limit_l_min -17
_diffrn_reflns_number 13190
_diffrn_reflns_reduction_process
;
;
_diffrn_reflns_theta_full 27.00
_diffrn_reflns_theta_max 27.00
_diffrn_reflns_theta_min 4.64
_exptl_absorpt_coefficient_mu 3.787
_exptl_absorpt_correction_T_max 0.658
_exptl_absorpt_correction_T_min 0.253
_exptl_absorpt_correction_type multi-scan
_exptl_absorpt_process_details
;
(CrysAlis PRO; Oxford Diffraction, 2009)
;
_exptl_crystal_colour colourless
_exptl_crystal_density_diffrn 2.065
_exptl_crystal_density_method 'Not Measured'
_exptl_crystal_description plate
_exptl_crystal_F_000 520
_exptl_crystal_size_max 0.47
_exptl_crystal_size_mid 0.38
_exptl_crystal_size_min 0.14
_refine_diff_density_max 0.837
_refine_diff_density_min -0.723
_refine_ls_extinction_method none
_refine_ls_goodness_of_fit_ref 1.063
_refine_ls_hydrogen_treatment constr
_refine_ls_matrix_type full
_refine_ls_number_parameters 101
_refine_ls_number_reflns 1928
_refine_ls_number_restraints 0
_refine_ls_restrained_S_all 1.063
_refine_ls_R_factor_all 0.0273
_refine_ls_R_factor_gt 0.0235
_refine_ls_shift/su_max 0.001
_refine_ls_shift/su_mean 0.000
_refine_ls_structure_factor_coef Fsqd
_refine_ls_weighting_details 'calc w=1/[\s^2^(Fo^2^)+(0.0397P)^2^+0.4162P] where P=(Fo^2^+2Fc^2^)/3'
_refine_ls_weighting_scheme calc
_refine_ls_wR_factor_gt 0.0623
_refine_ls_wR_factor_ref 0.0640
_reflns_number_gt 1729
_reflns_number_total 1928
_reflns_threshold_expression I>2\s(I)
_cod_data_source_file fj2389.cif
_cod_data_source_block I
_cod_original_sg_symbol_H-M 'P 21/n'
_cod_database_code 2229372
_cod_database_fobs_code 2229372

loop_
_symmetry_equiv_pos_site_id
_symmetry_equiv_pos_as_xyz
1 x,y,z
2 1/2-x,1/2+y,1/2-z
3 -x,-y,-z
4 1/2+x,1/2-y,1/2+z

loop_
_atom_site_aniso_label
_atom_site_aniso_U_11
_atom_site_aniso_U_22
_atom_site_aniso_U_33
_atom_site_aniso_U_12
_atom_site_aniso_U_13
_atom_site_aniso_U_23
I1 0.04880(10) 0.0567(2) 0.04020(10) 0.00120(10) 0.00480(10) -0.00550(10)
S1 0.0658(5) 0.0376(4) 0.0518(4) 0.0063(3) -0.0035(3) 0.0058(3)
N1 0.0487(13) 0.0419(13) 0.0437(13) -0.0022(10) 0.0082(10) -0.0014(10)
C1 0.0416(14) 0.0411(14) 0.0543(17) -0.0019(12) -0.0027(12) -0.0054(12)
C2 0.0424(14) 0.0345(12) 0.0407(13) -0.0029(11) -0.0035(11) 0.0049(11)
C3 0.0482(15) 0.0457(14) 0.0351(13) -0.0040(12) -0.0001(11) 0.0075(12)
C4 0.0393(14) 0.0457(14) 0.0347(13) -0.0025(11) 0.0025(11) -0.0027(11)
C5 0.0536(16) 0.0347(13) 0.0474(16) 0.0044(12) 0.0043(13) 0.0030(11)
C6 0.0593(18) 0.0394(13) 0.0415(15) -0.0005(13) 0.0114(13) 0.0073(12)
C7 0.0396(13) 0.0364(12) 0.0399(13) -0.0035(11) 0.0037(10) 0.0013(10)
C8 0.062(2) 0.0511(19) 0.067(2) 0.0089(15) -0.0004(17) -0.0108(15)

loop_
_atom_site_type_symbol
_atom_site_label
_atom_site_fract_x
_atom_site_fract_y
_atom_site_fract_z
_atom_site_U_iso_or_equiv
_atom_site_thermal_displace_type
_atom_site_calc_flag
_atom_site_refinement_flags
_atom_site_occupancy
I I1 0.96733(2) 0.14994(3) 0.306240(10) 0.04850(10) Uani . . 1.000
S S1 0.66879(11) 0.75187(9) 0.49021(6) 0.0518(3) Uani . . 1.000
N N1 0.6453(3) 0.5615(3) 0.64355(18) 0.0447(8) Uani . . 1.000
C C1 0.6117(4) 0.7135(4) 0.6097(2) 0.0457(9) Uani . . 1.000
C C2 0.7440(3) 0.5425(3) 0.4842(2) 0.0392(8) Uani . . 1.000
C C3 0.8155(3) 0.4585(4) 0.40718(19) 0.0430(8) Uani . . 1.000
C C4 0.8633(3) 0.2887(4) 0.42068(19) 0.0399(8) Uani . . 1.000
C C5 0.8427(4) 0.2058(4) 0.5097(2) 0.0452(9) Uani . . 1.000
C C6 0.7728(4) 0.2900(4) 0.5857(2) 0.0467(9) Uani . . 1.000
C C7 0.7211(3) 0.4614(3) 0.5734(2) 0.0386(7) Uani . . 1.000
C C8 0.5343(5) 0.8546(4) 0.6669(3) 0.0600(11) Uani . . 1.000
H H3 0.83070 0.51470 0.34840 0.0520 Uiso calc R 1.000
H H5 0.87710 0.09160 0.51740 0.0540 Uiso calc R 1.000
H H6 0.75980 0.23380 0.64480 0.0560 Uiso calc R 1.000
H H8A 0.46780 0.80420 0.71580 0.0900 Uiso calc R 1.000
H H8B 0.46950 0.92540 0.62460 0.0900 Uiso calc R 1.000
H H8C 0.61580 0.92510 0.69710 0.0900 Uiso calc R 1.000

loop_
_atom_type_symbol
_atom_type_description
_atom_type_scat_dispersion_real
_atom_type_scat_dispersion_imag
_atom_type_scat_source
S S 0.1246 0.1234 'International Tables Vol C Tables 4.2.6.8 and 6.1.1.4'
N N 0.0061 0.0033 'International Tables Vol C Tables 4.2.6.8 and 6.1.1.4'
I I -0.4742 1.8119 'International Tables Vol C Tables 4.2.6.8 and 6.1.1.4'
H H 0.0000 0.0000 'International Tables Vol C Tables 4.2.6.8 and 6.1.1.4'
C C 0.0033 0.0016 'International Tables Vol C Tables 4.2.6.8 and 6.1.1.4'

loop_
_geom_angle_atom_site_label_1
_geom_angle_atom_site_label_2
_geom_angle_atom_site_label_3
_geom_angle_site_symmetry_1
_geom_angle_site_symmetry_2
_geom_angle_site_symmetry_3
_geom_angle
_geom_angle_publ_flag
C1 S1 C2 . . . 89.46(14) no
C1 N1 C7 . . . 110.3(2) no
S1 C1 N1 . . . 115.8(2) no
S1 C1 C8 . . . 120.0(2) no
N1 C1 C8 . . . 124.1(3) no
S1 C2 C3 . . . 129.1(2) no
S1 C2 C7 . . . 108.70(19) no
C3 C2 C7 . . . 122.2(2) no
C2 C3 C4 . . . 117.7(2) no
I1 C4 C3 . . . 120.06(19) no
I1 C4 C5 . . . 119.0(2) no
C3 C4 C5 . . . 120.9(3) no
C4 C5 C6 . . . 121.1(3) no
C5 C6 C7 . . . 119.1(3) no
N1 C7 C2 . . . 115.7(2) no
N1 C7 C6 . . . 125.3(2) no
C2 C7 C6 . . . 119.0(2) no
C2 C3 H3 . . . 121.00 no
C4 C3 H3 . . . 121.00 no
C4 C5 H5 . . . 119.00 no
C6 C5 H5 . . . 120.00 no
C5 C6 H6 . . . 120.00 no
C7 C6 H6 . . . 120.00 no
C1 C8 H8A . . . 110.00 no
C1 C8 H8B . . . 110.00 no
C1 C8 H8C . . . 109.00 no
H8A C8 H8B . . . 109.00 no
H8A C8 H8C . . . 109.00 no
H8B C8 H8C . . . 109.00 no

loop_
_geom_bond_atom_site_label_1
_geom_bond_atom_site_label_2
_geom_bond_site_symmetry_1
_geom_bond_site_symmetry_2
_geom_bond_distance
_geom_bond_publ_flag
I1 C4 . . 2.103(3) no
S1 C1 . . 1.748(3) no
S1 C2 . . 1.731(2) no
N1 C1 . . 1.289(4) no
N1 C7 . . 1.395(4) no
C1 C8 . . 1.494(5) no
C2 C3 . . 1.385(4) no
C2 C7 . . 1.396(4) no
C3 C4 . . 1.378(4) no
C4 C5 . . 1.397(4) no
C5 C6 . . 1.369(4) no
C6 C7 . . 1.397(4) no
C3 H3 . . 0.9300 no
C5 H5 . . 0.9300 no
C6 H6 . . 0.9300 no
C8 H8A . . 0.9600 no
C8 H8B . . 0.9600 no
C8 H8C . . 0.9600 no

loop_
_geom_contact_atom_site_label_1
_geom_contact_atom_site_label_2
_geom_contact_distance
_geom_contact_site_symmetry_1
_geom_contact_site_symmetry_2
_geom_contact_publ_flag
I1 C1 3.826(3) . 3_766 no
I1 N1 3.158(2) . 4_554 no
I1 H5 3.3100 . 3_756 no
S1 H5 3.1600 . 1_565 no
S1 H8B 3.1600 . 3_676 no
N1 I1 3.158(2) . 4_455 no
C1 I1 3.826(3) . 3_766 no
H3 H8A 2.5800 . 4_564 no
H5 S1 3.1600 . 1_545 no
H5 I1 3.3100 . 3_756 no
H5 H5 2.5400 . 3_756 no
H8A H3 2.5800 . 4_465 no
H8B S1 3.1600 . 3_676 no

loop_
_geom_torsion_atom_site_label_1
_geom_torsion_atom_site_label_2
_geom_torsion_atom_site_label_3
_geom_torsion_atom_site_label_4
_geom_torsion_site_symmetry_1
_geom_torsion_site_symmetry_2
_geom_torsion_site_symmetry_3
_geom_torsion_site_symmetry_4
_geom_torsion
_geom_torsion_publ_flag
C2 S1 C1 N1 . . . . 0.5(3) no
C2 S1 C1 C8 . . . . 178.5(3) no
C1 S1 C2 C3 . . . . 179.0(3) no
C1 S1 C2 C7 . . . . -0.6(2) no
C7 N1 C1 S1 . . . . -0.3(3) no
C7 N1 C1 C8 . . . . -178.2(3) no
C1 N1 C7 C2 . . . . -0.2(3) no
C1 N1 C7 C6 . . . . -179.6(3) no
S1 C2 C3 C4 . . . . -179.0(2) no
C7 C2 C3 C4 . . . . 0.6(4) no
S1 C2 C7 N1 . . . . 0.5(3) no
S1 C2 C7 C6 . . . . 180.0(2) no
C3 C2 C7 N1 . . . . -179.1(2) no
C3 C2 C7 C6 . . . . 0.4(4) no
C2 C3 C4 I1 . . . . 178.41(19) no
C2 C3 C4 C5 . . . . -1.1(4) no
I1 C4 C5 C6 . . . . -178.8(2) no
C3 C4 C5 C6 . . . . 0.8(5) no
C4 C5 C6 C7 . . . . 0.2(5) no
C5 C6 C7 N1 . . . . 178.6(3) no
C5 C6 C7 C2 . . . . -0.8(4) no

loop_
_cod_related_entry_id
_cod_related_entry_database
_cod_related_entry_code
1 ChemSpider 706789
